data_1543424
loop_
_publ_author_name
'Germ\'an-Acacio, Juan M.'
'Rivas Arzate, Chrystian'
'Cardenas-Valencia, Zeus'
'Flores-Alamo, Marcos'
'Morales-Morales, David'

_publ_section_title
;
 (N-{Amino[(diaminomethylidene)amino]methylidene}-N-methylmethanaminium)tribromidozinc(II)
;
_journal_issue 6
_journal_name_full IUCrData
_journal_paper_doi 10.1107/S2414314616008555
_journal_volume 1
_journal_year 2016
_chemical_formula_iupac '[Zn Br3 (C4 H12 N5)]'
_chemical_formula_sum 'C4 H12 Br3 N5 Zn'
_chemical_formula_weight 435.29
_chemical_name_systematic
(<i>N</i>-{Amino[(diaminomethylidene)amino]methylidene}-<i>N</i>-methylmethanaminium)tribromidozinc(II)
_space_group_IT_number 14
_symmetry_cell_setting monoclinic
_symmetry_space_group_name_Hall '-P 2ybc'
_symmetry_space_group_name_H-M 'P 1 21/c 1'
_atom_sites_solution_hydrogens mixed
_audit_conform_dict_name cif_core.dic
_audit_conform_dict_version 2.4.3
_audit_creation_method 'WinGX routine CIF_UPDATE'
_cell_angle_alpha 90
_cell_angle_beta 113.580(8)
_cell_angle_gamma 90
_cell_formula_units_Z 4
_cell_length_a 12.8934(9)
_cell_length_b 7.6576(4)
_cell_length_c 13.2374(9)
_cell_measurement_reflns_used 3360
_cell_measurement_temperature 298(2)
_cell_measurement_theta_max 29.5245
_cell_measurement_theta_min 3.4482
_cell_volume 1197.83(15)
_computing_cell_refinement
;
<i>CrysAlis PRO</i> (Agilent, 2013)
;
_computing_data_collection
;
<i>CrysAlis PRO</i> (Agilent, 2013)
;
_computing_data_reduction
;
<i>CrysAlis PRO</i> (Agilent, 2013)
;
_computing_molecular_graphics
;
Mercury (Macrae <i>et al.</i>,  2008)
;
_computing_publication_material
;
WinGX (Farrugia, 2012)
;
_computing_structure_refinement
;
SHELXS2014 (Sheldrick, 2015)
;
_computing_structure_solution
;
SHELXS2014 (Sheldrick, 2008)
;
_diffrn_ambient_temperature 298(2)
_diffrn_detector_area_resol_mean 10.4685
_diffrn_measured_fraction_theta_full 0.997
_diffrn_measured_fraction_theta_max 0.891
_diffrn_measurement_device_type 'Agilent Xcalibur Atlas Gemini'
_diffrn_measurement_method '\w scans'
_diffrn_radiation_monochromator graphite
_diffrn_radiation_type MoK\a
_diffrn_radiation_wavelength 0.71073
_diffrn_reflns_av_R_equivalents 0.0319
_diffrn_reflns_limit_h_max 16
_diffrn_reflns_limit_h_min -17
_diffrn_reflns_limit_k_max 10
_diffrn_reflns_limit_k_min -10
_diffrn_reflns_limit_l_max 17
_diffrn_reflns_limit_l_min -15
_diffrn_reflns_number 11024
_diffrn_reflns_theta_full 25.242
_diffrn_reflns_theta_max 29.525
_diffrn_reflns_theta_min 3.448
_exptl_absorpt_coefficient_mu 12.026
_exptl_absorpt_correction_T_max 0.215
_exptl_absorpt_correction_T_min 0.094
_exptl_absorpt_correction_type analytical
_exptl_absorpt_process_details
;
(<i>CrysAlis RED</i>; Agilent, 2013)
;
_exptl_crystal_colour colourless
_exptl_crystal_density_diffrn 2.414
_exptl_crystal_description block
_exptl_crystal_F_000 824
_exptl_crystal_size_max 0.26
_exptl_crystal_size_mid 0.23
_exptl_crystal_size_min 0.15
_refine_diff_density_max 2.948
_refine_diff_density_min -2.327
_refine_ls_extinction_method none
_refine_ls_goodness_of_fit_ref 1.081
_refine_ls_hydrogen_treatment mixed
_refine_ls_matrix_type full
_refine_ls_number_parameters 138
_refine_ls_number_reflns 2985
_refine_ls_number_restraints 6
_refine_ls_restrained_S_all 1.08
_refine_ls_R_factor_all 0.0821
_refine_ls_R_factor_gt 0.0623
_refine_ls_shift/su_max 0
_refine_ls_shift/su_mean 0
_refine_ls_structure_factor_coef Fsqd
_refine_ls_weighting_details 'w=1/[\s^2^(Fo^2^)+(0.1109P)^2^+10.4971P] where P=(Fo^2^+2Fc^2^)/3'
_refine_ls_weighting_scheme calc
_refine_ls_wR_factor_gt 0.1891
_refine_ls_wR_factor_ref 0.2056
_reflns_number_gt 2312
_reflns_number_total 2985
_reflns_threshold_expression 'I > 2\s(I)'
_cod_data_source_file sj4040sup1.cif
_cod_data_source_block I
_cod_original_sg_symbol_H-M 'P 21/c'
_cod_database_code 1543424
_shelx_estimated_absorpt_t_min 0.146
_shelx_estimated_absorpt_t_max 0.266

loop_
_symmetry_equiv_pos_as_xyz
'x, y, z'
'-x, y+1/2, -z+1/2'
'-x, -y, -z'
'x, -y-1/2, z-1/2'

loop_
_atom_site_type_symbol
_atom_site_label
_atom_site_fract_x
_atom_site_fract_y
_atom_site_fract_z
_atom_site_U_iso_or_equiv
_atom_site_adp_type
_atom_site_calc_flag
_atom_site_occupancy
C C1 0.8091(6) 0.9864(9) 0.6725(6) 0.0231(14) Uani d 1
C C2 0.7232(9) 1.0786(14) 0.7966(8) 0.044(2) Uani d 1
H H2A 0.7472 1.0422 0.872 0.067 Uiso calc 1
H H2B 0.6625 1.0051 0.7504 0.067 Uiso calc 1
H H2C 0.6977 1.1975 0.7894 0.067 Uiso calc 1
C C3 0.9242(10) 1.1520(14) 0.8330(9) 0.056(3) Uani d 1
H H3C 0.9363 1.2516 0.795 0.085 Uiso calc 1
H H3D 0.9864 1.0723 0.8501 0.085 Uiso calc 1
H H3E 0.9189 1.1893 0.9 0.085 Uiso calc 1
C C4 0.6535(7) 0.9019(10) 0.5127(6) 0.0259(15) Uani d 1
Br Br1 0.87048(8) 0.66446(14) 0.87937(7) 0.0410(3) Uani d 1
Br Br2 0.77575(13) 0.43610(16) 0.59611(10) 0.0639(4) Uani d 1
Br Br3 0.54231(9) 0.58951(16) 0.69159(8) 0.0485(3) Uani d 1
N N1 0.7192(5) 0.8762(8) 0.6202(5) 0.0225(12) Uani d 1
N N2 0.8191(6) 1.0647(9) 0.7628(5) 0.0279(14) Uani d 1
N N3 0.8886(7) 0.9994(10) 0.6327(7) 0.0356(16) Uani d 1
N N4 0.5913(7) 0.7710(11) 0.4543(6) 0.0398(18) Uani d 1
N N5 0.6419(7) 1.0577(10) 0.4666(6) 0.0375(17) Uani d 1
Zn Zn1 0.72516(8) 0.64108(11) 0.70055(7) 0.0245(3) Uani d 1
H H3F 0.874(8) 0.923(10) 0.576(5) 0.029 Uiso d 1
H H3G 0.942(6) 1.076(10) 0.674(6) 0.029 Uiso d 1
H H5F 0.645(8) 1.163(6) 0.500(7) 0.029 Uiso d 1
H H5G 0.606(7) 1.055(13) 0.3919(19) 0.029 Uiso d 1
H H4F 0.617(8) 0.663(6) 0.483(7) 0.029 Uiso d 1
H H4G 0.547(7) 0.808(12) 0.385(3) 0.029 Uiso d 1

loop_
_atom_site_aniso_label
_atom_site_aniso_U_11
_atom_site_aniso_U_22
_atom_site_aniso_U_33
_atom_site_aniso_U_12
_atom_site_aniso_U_13
_atom_site_aniso_U_23
C1 0.025(3) 0.017(3) 0.025(3) -0.001(3) 0.008(3) 0.006(3)
C2 0.055(6) 0.045(5) 0.040(5) 0.008(5) 0.025(5) -0.012(4)
C3 0.055(6) 0.040(5) 0.045(6) -0.017(5) -0.010(5) -0.015(4)
C4 0.025(4) 0.027(4) 0.025(4) -0.001(3) 0.010(3) 0.002(3)
Br1 0.0369(5) 0.0498(6) 0.0317(5) 0.0027(4) 0.0088(4) 0.0037(4)
Br2 0.0919(10) 0.0437(6) 0.0574(7) 0.0084(6) 0.0312(7) -0.0042(5)
Br3 0.0416(6) 0.0593(7) 0.0437(6) -0.0129(5) 0.0161(4) -0.0027(5)
N1 0.026(3) 0.016(3) 0.021(3) -0.005(2) 0.004(2) 0.003(2)
N2 0.032(3) 0.024(3) 0.022(3) -0.003(3) 0.005(3) -0.005(3)
N3 0.034(4) 0.037(4) 0.043(4) -0.006(3) 0.022(3) -0.005(3)
N4 0.048(4) 0.039(4) 0.021(3) -0.009(4) 0.003(3) 0.002(3)
N5 0.047(4) 0.030(4) 0.024(3) 0.004(3) 0.002(3) 0.006(3)
Zn1 0.0285(5) 0.0213(4) 0.0225(4) -0.0033(3) 0.0089(4) 0.0012(3)

loop_
_atom_type_symbol
_atom_type_description
_atom_type_scat_dispersion_real
_atom_type_scat_dispersion_imag
_atom_type_scat_source
C C 0.0033 0.0016 'International Tables Vol C Tables 4.2.6.8 and 6.1.1.4'
H H 0 0 'International Tables Vol C Tables 4.2.6.8 and 6.1.1.4'
Br Br -0.2901 2.4595 'International Tables Vol C Tables 4.2.6.8 and 6.1.1.4'
N N 0.0061 0.0033 'International Tables Vol C Tables 4.2.6.8 and 6.1.1.4'
Zn Zn 0.2839 1.4301 'International Tables Vol C Tables 4.2.6.8 and 6.1.1.4'

loop_
_exptl_crystal_face_index_h
_exptl_crystal_face_index_k
_exptl_crystal_face_index_l
_exptl_crystal_face_perp_dist
-7 -10 1 0.1349
7 10 0 0.1349
-16 -4 4 0.0877
6 -6 -16 0.14
17 0 -13 0.1173
14 6 1 0.0993
-13 -4 -5 0.0986
-17 3 3 0.1071
11 -2 9 0.1173
7 -4 12 0.1299
3 0 -18 0.1182
7 -10 0 0.1266
1 -5 15 0.1472
-7 10 -1 0.1398
6 0 -19 0.1251
-12 -6 14 0.1434
-14 -7 6 0.1108
17 2 -1 0.0815
-17 -2 1 0.0877
16 -1 2 0.0923
17 -2 -1 0.0926
14 -6 0 0.1032
-5 -1 -14 0.1023
-10 8 -3 0.1325
-7 6 16 0.1185
7 -10 -1 0.128

loop_
_geom_angle_atom_site_label_1
_geom_angle_atom_site_label_2
_geom_angle_atom_site_label_3
_geom_angle
_geom_angle_publ_flag
N2 C1 N3 121.5(7) n
N2 C1 N1 120.0(7) n
N3 C1 N1 118.3(7) n
N2 C2 H2A 109.5 ?
N2 C2 H2B 109.5 ?
H2A C2 H2B 109.5 ?
N2 C2 H2C 109.5 ?
H2A C2 H2C 109.5 ?
H2B C2 H2C 109.5 ?
N2 C3 H3C 109.5 ?
N2 C3 H3D 109.5 ?
H3C C3 H3D 109.5 ?
N2 C3 H3E 109.5 ?
H3C C3 H3E 109.5 ?
H3D C3 H3E 109.5 ?
N5 C4 N4 119.0(7) ?
N5 C4 N1 121.7(7) ?
N4 C4 N1 119.0(7) ?
C4 N1 C1 119.3(6) n
C4 N1 Zn1 123.1(5) ?
C1 N1 Zn1 115.0(5) ?
C1 N2 C3 121.5(8) ?
C1 N2 C2 121.7(7) ?
C3 N2 C2 116.7(8) ?
C1 N3 H3F 110(6) ?
C1 N3 H3G 110(6) ?
H3F N3 H3G 140(9) ?
C4 N4 H4F 114(6) ?
C4 N4 H4G 110(6) ?
H4F N4 H4G 133(9) ?
C4 N5 H5F 127(6) ?
C4 N5 H5G 113(6) ?
H5F N5 H5G 117(9) ?
N1 Zn1 Br1 107.40(17) y
N1 Zn1 Br2 103.87(19) y
N1 Zn1 Br3 106.84(19) y
Br3 Zn1 Br1 116.16(5) y
Br2 Zn1 Br1 110.13(6) y
Br3 Zn1 Br2 111.57(6) y

loop_
_geom_bond_atom_site_label_1
_geom_bond_atom_site_label_2
_geom_bond_distance
_geom_bond_publ_flag
C1 N2 1.297(10) n
C1 N3 1.330(10) ?
C1 N1 1.376(9) ?
C2 N2 1.477(12) ?
C2 H2A 0.96 ?
C2 H2B 0.96 ?
C2 H2C 0.96 ?
C3 N2 1.463(11) ?
C3 H3C 0.96 ?
C3 H3D 0.96 ?
C3 H3E 0.96 ?
C4 N5 1.322(11) ?
C4 N4 1.322(11) n
C4 N1 1.348(10) n
Br1 Zn1 2.3659(12) y
Br2 Zn1 2.3499(15) y
Br3 Zn1 2.3461(14) y
N1 Zn1 2.077(6) y
N3 H3F 0.91(2) ?
N3 H3G 0.91(2) ?
N4 H4F 0.91(2) ?
N4 H4G 0.92(2) ?
N5 H5F 0.91(2) ?
N5 H5G 0.91(2) ?

loop_
_geom_hbond_atom_site_label_D
_geom_hbond_atom_site_label_H
_geom_hbond_atom_site_label_A
_geom_hbond_site_symmetry_A
_geom_hbond_distance_DH
_geom_hbond_distance_HA
_geom_hbond_distance_DA
_geom_hbond_angle_DHA
N3 H3F Br1 4_575 0.91(2) 2.67(5) 3.500(8) 152(8)
N3 H3G Br1 2_756 0.91(2) 2.85(8) 3.416(7) 122(7)
C3 H3D Br2 2_756 0.96 3.04 3.959(13) 160.4
C3 H3C Br2 1_565 0.96 2.98 3.665(12) 129.8
C2 H2A Br2 4_576 0.96 2.84 3.747(10) 157
N5 H5G Br3 4_575 0.91(2) 2.68(5) 3.526(7) 155(8)
N4 H4G Br3 4_575 0.92(2) 2.65(6) 3.446(7) 146(8)

loop_
_geom_torsion_atom_site_label_1
_geom_torsion_atom_site_label_2
_geom_torsion_atom_site_label_3
_geom_torsion_atom_site_label_4
_geom_torsion
N5 C4 N1 C1 -26.7(12)
N4 C4 N1 C1 159.3(8)
N5 C4 N1 Zn1 172.5(6)
N4 C4 N1 Zn1 -1.5(11)
N2 C1 N1 C4 126.5(8)
N3 C1 N1 C4 -58.5(10)
N2 C1 N1 Zn1 -71.2(8)
N3 C1 N1 Zn1 103.8(7)
N3 C1 N2 C3 -8.1(12)
N1 C1 N2 C3 166.7(8)
N3 C1 N2 C2 168.4(8)
N1 C1 N2 C2 -16.8(11)

_cod_database_fobs_code 1543424
